data_4081122
loop_
_publ_author_name
'Ren, Shikuo'
'Qiu, Zaozao'
'Xie, Zuowei'

_publ_section_title
;
 Synthesis of Neutral Group 4 Metal--Carboryne Complexes and Their
 Reactivity toward Unsaturated Molecules
;
_journal_issue 15
_journal_name_full Organometallics
_journal_page_first 4292
_journal_paper_doi 10.1021/om400458r
_journal_volume 32
_journal_year 2013
_chemical_formula_sum 'C26 H38 Cl2 N4 Zr'
_chemical_formula_weight 568.72
_chemical_name_systematic
; 
 ? 
;
_space_group_IT_number 60
_symmetry_cell_setting orthorhombic
_symmetry_space_group_name_Hall '-P 2n 2ab'
_symmetry_space_group_name_H-M 'P b c n'
_atom_sites_solution_hydrogens geom
_atom_sites_solution_primary direct
_atom_sites_solution_secondary difmap
_audit_creation_method SHELXL-97
_cell_angle_alpha 90.00
_cell_angle_beta 90.00
_cell_angle_gamma 90.00
_cell_formula_units_Z 4
_cell_length_a 20.524(4)
_cell_length_b 8.5533(17)
_cell_length_c 16.881(3)
_cell_measurement_temperature 293(2)
_cell_volume 2963.4(10)
_computing_cell_refinement 'Bruker FRAMBO'
_computing_data_collection 'Bruker FRAMBO'
_computing_data_reduction 'Bruker SAINT'
_computing_molecular_graphics 'SIEMENS SHELXTL'
_computing_publication_material 'SIEMENS SHELXTL'
_computing_structure_refinement 'SHELXL-97 (Sheldrick, 1997)'
_computing_structure_solution 'SHELXS-97 (Sheldrick, 1990)'
_diffrn_ambient_temperature 293(2)
_diffrn_measured_fraction_theta_full 1.000
_diffrn_measured_fraction_theta_max 1.000
_diffrn_measurement_device_type 'AFC7R RIGAKU DIFFRACTOMETER'
_diffrn_measurement_method 'OMEGA SCAN'
_diffrn_radiation_monochromator graphite
_diffrn_radiation_source 'fine-focus sealed tube'
_diffrn_radiation_type MoK\a
_diffrn_radiation_wavelength 0.71073
_diffrn_reflns_av_R_equivalents 0.0000
_diffrn_reflns_av_sigmaI/netI 0.0971
_diffrn_reflns_limit_h_max 24
_diffrn_reflns_limit_h_min 0
_diffrn_reflns_limit_k_max 10
_diffrn_reflns_limit_k_min 0
_diffrn_reflns_limit_l_max 20
_diffrn_reflns_limit_l_min 0
_diffrn_reflns_number 2611
_diffrn_reflns_theta_full 25.00
_diffrn_reflns_theta_max 25.00
_diffrn_reflns_theta_min 2.41
_exptl_absorpt_coefficient_mu 0.571
_exptl_absorpt_correction_T_max 1.000
_exptl_absorpt_correction_T_min 0.84793
_exptl_absorpt_correction_type multi-scan
_exptl_crystal_colour COlourless
_exptl_crystal_density_diffrn 1.275
_exptl_crystal_density_method 'not measured'
_exptl_crystal_description Block
_exptl_crystal_F_000 1184
_exptl_crystal_size_max 0.50
_exptl_crystal_size_mid 0.40
_exptl_crystal_size_min 0.40
_refine_diff_density_max 0.379
_refine_diff_density_min -0.364
_refine_diff_density_rms 0.064
_refine_ls_extinction_method none
_refine_ls_goodness_of_fit_ref 0.985
_refine_ls_hydrogen_treatment riding
_refine_ls_matrix_type full
_refine_ls_number_parameters 150
_refine_ls_number_reflns 2611
_refine_ls_number_restraints 0
_refine_ls_restrained_S_all 0.985
_refine_ls_R_factor_all 0.1366
_refine_ls_R_factor_gt 0.0492
_refine_ls_shift/su_max 0.000
_refine_ls_shift/su_mean 0.000
_refine_ls_structure_factor_coef Fsqd
_refine_ls_weighting_details 'calc w=1/[\s^2^(Fo^2^)+(0.0492P)^2^+0.0000P] where P=(Fo^2^+2Fc^2^)/3'
_refine_ls_weighting_scheme calc
_refine_ls_wR_factor_gt 0.1162
_refine_ls_wR_factor_ref 0.1419
_reflns_number_gt 1350
_reflns_number_total 2611
_reflns_threshold_expression >2sigma(I)
_cod_data_source_file om400458r_si_003.cif
_cod_data_source_block 1f
_cod_depositor_comments
;
The following automatic conversions were performed:

'_symmetry_cell_setting' value 'Orthorhombic' changed to
'orthorhombic' according to
/home/saulius/struct/CIF-dictionaries/cif_core.dic dictionary named
'cif_core.dic' version 2.4.2 from 2011-04-26.

Automatic conversion script
Id: cif_fix_values 1891 2012-01-12 08:04:46Z andrius 
;
_cod_original_cell_volume 2963.5(10)
_cod_original_sg_symbol_H-M Pbcn
_cod_database_code 4081122

loop_
_symmetry_equiv_pos_as_xyz
'x, y, z'
'-x+1/2, -y+1/2, z+1/2'
'-x, y, -z+1/2'
'x+1/2, -y+1/2, -z'
'-x, -y, -z'
'x-1/2, y-1/2, -z-1/2'
'x, -y, z-1/2'
'-x-1/2, y-1/2, z'

loop_
_atom_site_label
_atom_site_type_symbol
_atom_site_fract_x
_atom_site_fract_y
_atom_site_fract_z
_atom_site_U_iso_or_equiv
_atom_site_adp_type
_atom_site_occupancy
_atom_site_symmetry_multiplicity
_atom_site_calc_flag
_atom_site_refinement_flags
Zr1 Zr 0.5000 0.44609(8) 0.2500 0.0553(2) Uani 1 2 d S
Cl1 Cl 0.53631(9) 0.6343(2) 0.34712(10) 0.1022(6) Uani 1 1 d .
C1 C 0.3334(3) 0.4487(7) 0.2865(4) 0.0748(17) Uani 1 1 d .
H1A H 0.3076 0.3895 0.3250 0.090 Uiso 1 1 calc R
C2 C 0.3320(3) 0.6191(8) 0.3106(5) 0.119(3) Uani 1 1 d .
H2A H 0.3505 0.6301 0.3625 0.179 Uiso 1 1 calc R
H2B H 0.2878 0.6556 0.3111 0.179 Uiso 1 1 calc R
H2C H 0.3569 0.6795 0.2735 0.179 Uiso 1 1 calc R
C3 C 0.3035(3) 0.4245(8) 0.2058(4) 0.111(3) Uani 1 1 d .
H3A H 0.3036 0.3150 0.1932 0.166 Uiso 1 1 calc R
H3B H 0.3284 0.4804 0.1669 0.166 Uiso 1 1 calc R
H3C H 0.2595 0.4626 0.2059 0.166 Uiso 1 1 calc R
C4 C 0.4208(3) 0.2873(6) 0.3432(3) 0.0620(14) Uani 1 1 d .
C5 C 0.3759(3) 0.2096(7) 0.4012(3) 0.0636(15) Uani 1 1 d .
C6 C 0.3634(3) 0.2789(7) 0.4726(4) 0.0776(17) Uani 1 1 d .
H6A H 0.3834 0.3730 0.4856 0.093 Uiso 1 1 calc R
C7 C 0.3208(3) 0.2087(8) 0.5259(4) 0.0832(18) Uani 1 1 d .
H7A H 0.3115 0.2563 0.5741 0.100 Uiso 1 1 calc R
C8 C 0.2926(3) 0.0685(9) 0.5064(4) 0.0851(19) Uani 1 1 d .
H8A H 0.2639 0.0214 0.5418 0.102 Uiso 1 1 calc R
C9 C 0.3059(3) -0.0026(8) 0.4366(4) 0.0849(19) Uani 1 1 d .
H9A H 0.2867 -0.0981 0.4245 0.102 Uiso 1 1 calc R
C10 C 0.3480(3) 0.0672(7) 0.3836(3) 0.0775(17) Uani 1 1 d .
H10A H 0.3575 0.0181 0.3358 0.093 Uiso 1 1 calc R
C11 C 0.5183(3) 0.1562(10) 0.3935(5) 0.106(3) Uani 1 1 d .
H11A H 0.4864 0.0887 0.4199 0.128 Uiso 1 1 calc R
C12 C 0.5567(4) 0.2474(12) 0.4566(4) 0.142(3) Uani 1 1 d .
H12A H 0.5271 0.3086 0.4878 0.213 Uiso 1 1 calc R
H12B H 0.5875 0.3152 0.4311 0.213 Uiso 1 1 calc R
H12C H 0.5794 0.1753 0.4903 0.213 Uiso 1 1 calc R
C13 C 0.5647(4) 0.0550(9) 0.3455(5) 0.131(3) Uani 1 1 d .
H13A H 0.5405 -0.0034 0.3069 0.197 Uiso 1 1 calc R
H13B H 0.5871 -0.0159 0.3802 0.197 Uiso 1 1 calc R
H13C H 0.5959 0.1204 0.3191 0.197 Uiso 1 1 calc R
N1 N 0.40065(18) 0.3889(5) 0.2887(3) 0.0614(11) Uani 1 1 d .
N2 N 0.4840(2) 0.2629(5) 0.3400(3) 0.0730(14) Uani 1 1 d .

loop_
_atom_site_aniso_label
_atom_site_aniso_U_11
_atom_site_aniso_U_22
_atom_site_aniso_U_33
_atom_site_aniso_U_23
_atom_site_aniso_U_13
_atom_site_aniso_U_12
Zr1 0.0594(4) 0.0504(4) 0.0562(4) 0.000 -0.0014(4) 0.000
Cl1 0.1181(14) 0.0957(12) 0.0928(12) -0.0395(11) 0.0015(11) -0.0277(12)
C1 0.058(3) 0.087(4) 0.079(4) 0.023(4) 0.001(3) 0.011(3)
C2 0.095(5) 0.101(6) 0.162(8) -0.003(6) -0.005(5) 0.034(5)
C3 0.073(4) 0.156(8) 0.104(6) 0.014(6) -0.026(4) 0.017(5)
C4 0.056(3) 0.065(3) 0.065(3) 0.010(3) -0.011(3) 0.004(3)
C5 0.058(3) 0.076(4) 0.057(3) 0.015(3) -0.010(3) -0.001(3)
C6 0.082(4) 0.075(4) 0.076(4) 0.002(4) -0.007(4) -0.012(3)
C7 0.094(5) 0.094(5) 0.062(4) 0.002(4) 0.004(4) 0.012(4)
C8 0.071(4) 0.104(5) 0.080(5) 0.018(4) 0.005(4) -0.009(4)
C9 0.080(4) 0.088(4) 0.087(5) 0.004(4) 0.000(4) -0.025(4)
C10 0.077(4) 0.087(4) 0.068(4) -0.002(4) -0.008(3) -0.022(4)
C11 0.052(4) 0.122(6) 0.145(7) 0.071(6) -0.006(4) 0.006(4)
C12 0.127(6) 0.204(9) 0.094(5) 0.026(6) -0.038(5) 0.067(7)
C13 0.117(6) 0.103(6) 0.174(8) 0.022(6) -0.053(6) 0.030(5)
N1 0.051(3) 0.072(3) 0.061(3) 0.013(3) -0.006(2) 0.008(2)
N2 0.058(3) 0.075(3) 0.085(3) 0.032(3) -0.010(2) 0.000(2)

loop_
_atom_type_symbol
_atom_type_description
_atom_type_scat_dispersion_real
_atom_type_scat_dispersion_imag
_atom_type_scat_source
C C 0.0033 0.0016 'International Tables Vol C Tables 4.2.6.8 and 6.1.1.4'
H H 0.0000 0.0000 'International Tables Vol C Tables 4.2.6.8 and 6.1.1.4'
N N 0.0061 0.0033 'International Tables Vol C Tables 4.2.6.8 and 6.1.1.4'
Cl Cl 0.1484 0.1585 'International Tables Vol C Tables 4.2.6.8 and 6.1.1.4'
Zr Zr -2.9673 0.5597 'International Tables Vol C Tables 4.2.6.8 and 6.1.1.4'

loop_
_geom_angle_atom_site_label_1
_geom_angle_atom_site_label_2
_geom_angle_atom_site_label_3
_geom_angle
_geom_angle_site_symmetry_1
_geom_angle_site_symmetry_3
N1 Zr1 N1 154.2(2) 3_655 .
N1 Zr1 N2 59.93(15) 3_655 3_655
N1 Zr1 N2 100.64(16) . 3_655
N1 Zr1 N2 100.64(16) 3_655 .
N1 Zr1 N2 59.93(15) . .
N2 Zr1 N2 89.6(3) 3_655 .
N1 Zr1 Cl1 93.67(12) 3_655 .
N1 Zr1 Cl1 103.47(12) . .
N2 Zr1 Cl1 153.45(12) 3_655 .
N2 Zr1 Cl1 92.96(14) . .
N1 Zr1 Cl1 103.47(12) 3_655 3_655
N1 Zr1 Cl1 93.67(12) . 3_655
N2 Zr1 Cl1 92.96(14) 3_655 3_655
N2 Zr1 Cl1 153.45(12) . 3_655
Cl1 Zr1 Cl1 96.42(10) . 3_655
N1 Zr1 C4 30.22(14) 3_655 3_655
N1 Zr1 C4 129.39(17) . 3_655
N2 Zr1 C4 29.84(14) 3_655 3_655
N2 Zr1 C4 97.85(17) . 3_655
Cl1 Zr1 C4 123.89(13) . 3_655
Cl1 Zr1 C4 97.38(12) 3_655 3_655
N1 Zr1 C4 129.39(17) 3_655 .
N1 Zr1 C4 30.22(14) . .
N2 Zr1 C4 97.85(17) 3_655 .
N2 Zr1 C4 29.84(14) . .
Cl1 Zr1 C4 97.38(12) . .
Cl1 Zr1 C4 123.89(13) 3_655 .
C4 Zr1 C4 118.0(2) 3_655 .
N1 C1 C3 110.9(5) . .
N1 C1 C2 110.2(5) . .
C3 C1 C2 111.6(6) . .
N2 C4 N1 112.5(5) . .
N2 C4 C5 124.2(5) . .
N1 C4 C5 123.3(5) . .
N2 C4 Zr1 56.6(3) . .
N1 C4 Zr1 56.2(3) . .
C5 C4 Zr1 174.8(4) . .
C6 C5 C10 119.6(6) . .
C6 C5 C4 120.0(5) . .
C10 C5 C4 120.5(5) . .
C5 C6 C7 120.1(6) . .
C8 C7 C6 119.2(6) . .
C9 C8 C7 121.1(6) . .
C8 C9 C10 119.8(6) . .
C5 C10 C9 120.2(6) . .
N2 C11 C13 109.1(6) . .
N2 C11 C12 110.9(6) . .
C13 C11 C12 109.7(5) . .
C4 N1 C1 122.4(5) . .
C4 N1 Zr1 93.6(3) . .
C1 N1 Zr1 141.7(4) . .
C4 N2 C11 123.3(5) . .
C4 N2 Zr1 93.5(3) . .
C11 N2 Zr1 142.7(4) . .

loop_
_geom_bond_atom_site_label_1
_geom_bond_atom_site_label_2
_geom_bond_distance
_geom_bond_site_symmetry_2
Zr1 N1 2.197(4) 3_655
Zr1 N1 2.197(4) .
Zr1 N2 2.207(4) 3_655
Zr1 N2 2.207(4) .
Zr1 Cl1 2.4156(16) .
Zr1 Cl1 2.4156(16) 3_655
Zr1 C4 2.638(6) 3_655
Zr1 C4 2.638(6) .
C1 N1 1.473(6) .
C1 C3 1.507(8) .
C1 C2 1.513(8) .
C4 N2 1.315(6) .
C4 N1 1.330(6) .
C4 C5 1.499(7) .
C5 C6 1.369(7) .
C5 C10 1.379(7) .
C6 C7 1.390(7) .
C7 C8 1.372(8) .
C8 C9 1.353(8) .
C9 C10 1.380(8) .
C11 N2 1.465(7) .
C11 C13 1.520(10) .
C11 C12 1.537(10) .
